data_7108260
loop_
_publ_author_name
'Ritesh Dubey'
'Mysore S. Pavan'
'Gautam R. Desiraju'

_publ_section_title
;
 Structural landscape of benzoic acid: using experimental crystal
 structures of fluorobenzoic acids as a probe
;
_journal_name_full Chem.Commun.
_journal_page_first 9020
_journal_paper_doi 10.1039/c2cc33811d
_journal_volume 48
_journal_year 2012
_chemical_compound_source 'see text'
_chemical_formula_moiety 'C7 H3 F3 O2'
_chemical_formula_sum 'C7 H3 F3 O2'
_chemical_formula_weight 176.09
_chemical_name_systematic ?
_space_group_IT_number 14
_symmetry_cell_setting monoclinic
_symmetry_Int_Tables_number 14
_symmetry_space_group_name_Hall '-P 2ybc'
_symmetry_space_group_name_H-M 'P 1 21/c 1'
_atom_sites_solution_hydrogens geom
_atom_sites_solution_primary direct
_atom_sites_solution_secondary difmap
_cell_angle_alpha 90
_cell_angle_beta 102.453(7)
_cell_angle_gamma 90
_cell_formula_units_Z 4
_cell_length_a 7.1042(7)
_cell_length_b 7.1852(7)
_cell_length_c 12.8037(13)
_cell_measurement_reflns_used 5589
_cell_measurement_temperature 150
_cell_measurement_theta_max 27.5
_cell_measurement_theta_min 3.0
_cell_volume 638.19(11)
_computing_cell_refinement
;
CrystalClear-SM Expert 2.0 rc14 (Rigaku, 2009)
;
_computing_data_collection
;
CrystalClear-SM Expert 2.0 rc14 (Rigaku, 2009)
;
_computing_data_reduction
;
CrystalClear-SM Expert 2.0 rc14 (Rigaku, 2009)
;
_computing_publication_material 'PLATON (Spek, 2003)'
_computing_structure_refinement 'SHELXL-97 (Sheldrick, 1997)'
_computing_structure_solution 'SHELXS-97 (Sheldrick, 1997)'
_diffrn_ambient_temperature 150
_diffrn_detector_area_resol_mean 13.6612
_diffrn_measured_fraction_theta_full 0.999
_diffrn_measured_fraction_theta_max 0.999
_diffrn_measurement_details
;
scan:
Number of images: 180
Slice: -60.0000 - 120.0000
Image width: 1.0000
Exp time: 16.0000
Rotation axis: Omega
Omega: 0.0000
Chi: 54.0000
Phi: 0.0000
XTD: 49.4000
2theta: 29.6000
scan:
Number of images: 180
Slice: -60.0000 - 120.0000
Image width: 1.0000
Exp time: 16.0000
Rotation axis: Omega
Omega: 0.0000
Chi: 54.0000
Phi: 120.0000
XTD: 49.4000
2theta: 29.6000
scan:
Number of images: 180
Slice: -60.0000 - 120.0000
Image width: 1.0000
Exp time: 16.0000
Rotation axis: Omega
Omega: 0.0000
Chi: 54.0000
Phi: 240.0000
XTD: 49.4000
2theta: 29.6000

;
_diffrn_measurement_device
;
XtaLABmini: Fixed Chi 2 circle
;
_diffrn_measurement_device_type
;
Rigaku Mercury375R (2x2 bin mode)
;
_diffrn_measurement_method 'profile data from \w-scans'
_diffrn_radiation_monochromator 'Graphite Monochromator'
_diffrn_radiation_probe x-ray
_diffrn_radiation_source 'Sealed Tube'
_diffrn_radiation_type MoK\a
_diffrn_radiation_wavelength 0.71073
_diffrn_reflns_av_R_equivalents 0.0223
_diffrn_reflns_av_sigmaI/netI 0.0164
_diffrn_reflns_limit_h_max 9
_diffrn_reflns_limit_h_min -9
_diffrn_reflns_limit_k_max 9
_diffrn_reflns_limit_k_min -9
_diffrn_reflns_limit_l_max 16
_diffrn_reflns_limit_l_min -16
_diffrn_reflns_number 6560
_diffrn_reflns_reduction_process
;
;
_diffrn_reflns_theta_full 27.48
_diffrn_reflns_theta_max 27.48
_diffrn_reflns_theta_min 3.26
_exptl_absorpt_coefficient_mu 0.189
_exptl_absorpt_correction_T_max 0.985
_exptl_absorpt_correction_T_min 0.963
_exptl_absorpt_correction_type multi-scan
_exptl_absorpt_process_details 'Jacobson, R. (1998) Private communication'
_exptl_crystal_colour colorless
_exptl_crystal_density_diffrn 1.833
_exptl_crystal_density_method 'Not Measured'
_exptl_crystal_description plate
_exptl_crystal_F_000 352
_exptl_crystal_size_max 0.200
_exptl_crystal_size_mid 0.120
_exptl_crystal_size_min 0.080
_refine_diff_density_max 0.290
_refine_diff_density_min -0.206
_refine_diff_density_rms 0.048
_refine_ls_extinction_method none
_refine_ls_goodness_of_fit_ref 1.042
_refine_ls_hydrogen_treatment mixed
_refine_ls_matrix_type full
_refine_ls_number_parameters 121
_refine_ls_number_reflns 1466
_refine_ls_number_restraints 0
_refine_ls_restrained_S_all 1.042
_refine_ls_R_factor_all 0.0430
_refine_ls_R_factor_gt 0.0341
_refine_ls_shift/su_max 0.000
_refine_ls_shift/su_mean 0.000
_refine_ls_structure_factor_coef Fsqd
_refine_ls_weighting_details 'calc w=1/[\s^2^(Fo^2^)+(0.0481P)^2^+0.2272P] where P=(Fo^2^+2Fc^2^)/3'
_refine_ls_weighting_scheme calc
_refine_ls_wR_factor_gt 0.0862
_refine_ls_wR_factor_ref 0.0906
_reflns_number_gt 1208
_reflns_number_total 1466
_reflns_threshold_expression I>2\s(I)
_cod_data_source_file c2cc33811d.txt
_cod_data_source_block datam7
_cod_original_sg_symbol_H-M 'P 21/c'
_cod_database_code 7108260

loop_
_symmetry_equiv_pos_site_id
_symmetry_equiv_pos_as_xyz
1 x,y,z
2 -x,1/2+y,1/2-z
3 -x,-y,-z
4 x,1/2-y,1/2+z

loop_
_atom_site_aniso_label
_atom_site_aniso_U_11
_atom_site_aniso_U_22
_atom_site_aniso_U_33
_atom_site_aniso_U_23
_atom_site_aniso_U_13
_atom_site_aniso_U_12
F1 0.0267(5) 0.0326(5) 0.0178(4) 0.0065(4) 0.0010(3) -0.0045(4)
F2 0.0146(4) 0.0474(6) 0.0261(5) -0.0060(4) -0.0004(3) -0.0056(4)
F3 0.0232(5) 0.0354(5) 0.0180(4) 0.0027(4) -0.0031(3) 0.0037(4)
O1 0.0190(5) 0.0290(6) 0.0221(5) 0.0059(4) -0.0012(4) -0.0055(4)
O2 0.0199(5) 0.0329(6) 0.0260(6) 0.0100(5) -0.0076(4) -0.0073(5)
C1 0.0162(7) 0.0167(6) 0.0172(6) -0.0028(5) 0.0007(5) 0.0005(5)
C2 0.0198(7) 0.0202(7) 0.0145(7) -0.0015(5) 0.0017(5) 0.0009(5)
C3 0.0209(7) 0.0268(8) 0.0208(7) -0.0033(6) 0.0059(6) -0.0050(6)
C4 0.0139(6) 0.0260(7) 0.0220(7) -0.0075(6) 0.0008(5) -0.0009(5)
C5 0.0195(7) 0.0212(7) 0.0148(6) -0.0018(5) -0.0007(5) 0.0037(5)
C6 0.0196(7) 0.0185(7) 0.0176(7) 0.0001(5) 0.0024(5) -0.0010(5)
C7 0.0176(7) 0.0177(6) 0.0162(7) -0.0021(5) 0.0008(5) 0.0007(5)

loop_
_atom_site_label
_atom_site_type_symbol
_atom_site_thermal_displace_type
_atom_site_fract_x
_atom_site_fract_y
_atom_site_fract_z
_atom_site_occupancy
_atom_site_U_iso_or_equiv
_atom_site_calc_flag
F1 F Uani 0.49899(13) 0.68206(13) 0.53915(7) 1.000 0.0263(3) d
F2 F Uani -0.02073(12) 0.74926(14) 0.24767(7) 1.000 0.0301(3) d
F3 F Uani 0.19238(12) 0.95942(13) 0.14497(7) 1.000 0.0267(3) d
O1 O Uani 0.82859(14) 1.03133(15) 0.39555(8) 1.000 0.0242(3) d
O2 O Uani 0.82773(16) 0.82117(16) 0.52381(9) 1.000 0.0282(3) d
C1 C Uani 0.54458(19) 0.85870(19) 0.38989(11) 1.000 0.0171(4) d
C2 C Uani 0.4297(2) 0.74891(19) 0.44061(11) 1.000 0.0185(4) d
C3 C Uani 0.2393(2) 0.7084(2) 0.39408(12) 1.000 0.0226(4) d
C4 C Uani 0.16316(19) 0.7824(2) 0.29515(12) 1.000 0.0211(4) d
C5 C Uani 0.2733(2) 0.8920(2) 0.24228(11) 1.000 0.0192(4) d
C6 C Uani 0.4616(2) 0.9300(2) 0.28864(11) 1.000 0.0188(4) d
C7 C Uani 0.7475(2) 0.91146(18) 0.43692(11) 1.000 0.0176(4) d
H2 H Uiso 0.944(3) 0.864(3) 0.5480(16) 1.000 0.043(6) d
H3 H Uiso 0.162(2) 0.632(2) 0.4318(13) 1.000 0.020(4) d
H6 H Uiso 0.534(2) 1.001(2) 0.2492(14) 1.000 0.026(4) d

loop_
_atom_type_symbol
_atom_type_description
_atom_type_scat_dispersion_real
_atom_type_scat_dispersion_imag
_atom_type_scat_source
C C 0.0033 0.0016 ' International Tables Vol C Tables 4.2.6.8 and 6.1.1.4'
H H 0.0000 0.0000 ' International Tables Vol C Tables 4.2.6.8 and 6.1.1.4'
F F 0.0171 0.0103 ' International Tables Vol C Tables 4.2.6.8 and 6.1.1.4'
O O 0.0106 0.0060 ' International Tables Vol C Tables 4.2.6.8 and 6.1.1.4'

loop_
_geom_angle_atom_site_label_1
_geom_angle_atom_site_label_2
_geom_angle_atom_site_label_3
_geom_angle
_geom_angle_publ_flag
C7 O2 H2 109.4(14) no
C2 C1 C6 117.84(13) no
C2 C1 C7 124.77(12) no
C6 C1 C7 117.36(12) no
F1 C2 C3 117.10(13) yes
C1 C2 C3 122.29(13) no
F1 C2 C1 120.58(13) yes
C2 C3 C4 117.97(13) no
F2 C4 C5 118.57(13) yes
C3 C4 C5 121.29(13) no
F2 C4 C3 120.14(13) yes
F3 C5 C6 120.82(13) yes
C4 C5 C6 120.24(13) no
F3 C5 C4 118.94(13) yes
C1 C6 C5 120.36(13) no
O1 C7 C1 120.80(12) yes
O2 C7 C1 115.14(12) yes
O1 C7 O2 124.06(13) yes
C2 C3 H3 120.5(9) no
C4 C3 H3 121.6(9) no
C1 C6 H6 121.6(10) no
C5 C6 H6 118.0(10) no

loop_
_geom_bond_atom_site_label_1
_geom_bond_atom_site_label_2
_geom_bond_distance
_geom_bond_publ_flag
F1 C2 1.3405(16) yes
F2 C4 1.3381(17) yes
F3 C5 1.3448(17) yes
O1 C7 1.2190(17) yes
O2 C7 1.3077(18) yes
O2 H2 0.87(2) no
C1 C6 1.400(2) no
C1 C7 1.487(2) no
C1 C2 1.392(2) no
C2 C3 1.386(2) no
C3 C4 1.373(2) no
C4 C5 1.385(2) no
C5 C6 1.369(2) no
C3 H3 0.975(15) no
C6 H6 0.944(16) no

loop_
_geom_hbond_atom_site_label_D
_geom_hbond_atom_site_label_H
_geom_hbond_atom_site_label_A
_geom_hbond_distance_DH
_geom_hbond_distance_HA
_geom_hbond_distance_DA
_geom_hbond_angle_DHA
_geom_hbond_site_symmetry_A
_geom_hbond_publ_flag
O2 H2 O1 0.87(2) 1.79(2) 2.6577(16) 174.3(18) 3_776 yes

loop_
_geom_torsion_atom_site_label_1
_geom_torsion_atom_site_label_2
_geom_torsion_atom_site_label_3
_geom_torsion_atom_site_label_4
_geom_torsion
_geom_torsion_publ_flag
C6 C1 C2 F1 -177.68(12) no
C6 C1 C2 C3 0.3(2) no
C7 C1 C2 F1 0.1(2) no
C7 C1 C2 C3 178.12(13) no
C2 C1 C6 C5 0.2(2) no
C7 C1 C6 C5 -177.80(13) no
C2 C1 C7 O1 -168.11(14) no
C2 C1 C7 O2 11.7(2) no
C6 C1 C7 O1 9.7(2) no
C6 C1 C7 O2 -170.56(13) no
F1 C2 C3 C4 177.20(13) no
C1 C2 C3 C4 -0.9(2) no
C2 C3 C4 F2 -179.10(13) no
C2 C3 C4 C5 1.0(2) no
F2 C4 C5 F3 -0.7(2) no
F2 C4 C5 C6 179.55(13) no
C3 C4 C5 F3 179.27(13) no
C3 C4 C5 C6 -0.5(2) no
F3 C5 C6 C1 -179.84(13) no
C4 C5 C6 C1 -0.1(2) no
